data_2018749
loop_
_publ_author_name
'H\"utzler, Wilhelm Maximilian'
'Bolte, Michael'

_publ_section_title
;
 Five pseudopolymorphs of 6-amino-2-thiouracil: absence of
 N---H&#x00B7;&#x00B7;&#x00B7;S hydrogen bonds
;
_journal_coeditor_code FG3285
_journal_issue 1
_journal_name_full 'Acta Crystallographica Section C'
_journal_page_first 93
_journal_page_last 100
_journal_paper_doi 10.1107/S010827011204930X
_journal_volume 69
_journal_year 2013
_chemical_formula_iupac '2C4 H5 N3 O S, 3C5 H9 N O'
_chemical_formula_moiety '2(C4 H5 N3 O S), 3(C5 H9 N O)'
_chemical_formula_sum 'C23 H37 N9 O5 S2'
_chemical_formula_weight 583.74
_chemical_name_systematic
;
6-Amino-2-thiouracil 1-methylpyrrolidin-2-one sesquisolvate
;
_space_group_IT_number 61
_symmetry_cell_setting orthorhombic
_symmetry_space_group_name_Hall '-P 2ac 2ab'
_symmetry_space_group_name_H-M 'P b c a'
_atom_sites_solution_hydrogens geom
_atom_sites_solution_primary direct
_atom_sites_solution_secondary difmap
_audit_creation_method SHELXL-97
_cell_angle_alpha 90.00
_cell_angle_beta 90.00
_cell_angle_gamma 90.00
_cell_formula_units_Z 8
_cell_length_a 7.5509(7)
_cell_length_b 15.2328(12)
_cell_length_c 50.601(3)
_cell_measurement_reflns_used 6864
_cell_measurement_temperature 173(2)
_cell_measurement_theta_max 25.98
_cell_measurement_theta_min 1.40
_cell_volume 5820.2(8)
_computing_cell_refinement 'X-AREA (Stoe & Cie, 2001)'
_computing_data_collection 'X-AREA (Stoe & Cie, 2001)'
_computing_data_reduction 'X-AREA (Stoe & Cie, 2001)'
_computing_molecular_graphics
;
Mercury (Macrae <i>et al.</i>, 2008) and XP in SHELXTL-Plus (Sheldrick,
2008)
;
_computing_publication_material 'publCIF (Westrip, 2010)'
_computing_structure_refinement 'SHELXL97 (Sheldrick, 2008)'
_computing_structure_solution 'SHELXS97 (Sheldrick, 2008)'
_diffrn_ambient_temperature 173(2)
_diffrn_measured_fraction_theta_full 1.000
_diffrn_measured_fraction_theta_max 0.993
_diffrn_measurement_device_type 'Stoe IPDS II two-circle'
_diffrn_measurement_method \w
_diffrn_radiation_monochromator 'Genix 3D multilayer optics'
_diffrn_radiation_source 'Genix 3D I\mS microfocus X-ray source'
_diffrn_radiation_type MoK\a
_diffrn_radiation_wavelength 0.71073
_diffrn_reflns_av_R_equivalents 0.1569
_diffrn_reflns_av_sigmaI/netI 0.1303
_diffrn_reflns_limit_h_max 9
_diffrn_reflns_limit_h_min -9
_diffrn_reflns_limit_k_max 16
_diffrn_reflns_limit_k_min -18
_diffrn_reflns_limit_l_max 61
_diffrn_reflns_limit_l_min -59
_diffrn_reflns_number 30686
_diffrn_reflns_theta_full 25.00
_diffrn_reflns_theta_max 25.68
_diffrn_reflns_theta_min 1.61
_diffrn_standards_number 0
_exptl_absorpt_coefficient_mu 0.232
_exptl_absorpt_correction_T_max 0.9771
_exptl_absorpt_correction_T_min 0.9357
_exptl_absorpt_correction_type multi-scan
_exptl_absorpt_process_details '(X-AREA; Stoe & Cie, 2001)'
_exptl_crystal_colour colourless
_exptl_crystal_density_diffrn 1.332
_exptl_crystal_density_method 'not measured'
_exptl_crystal_description plate
_exptl_crystal_F_000 2480
_exptl_crystal_size_max 0.29
_exptl_crystal_size_mid 0.14
_exptl_crystal_size_min 0.10
_refine_diff_density_max 0.825
_refine_diff_density_min -0.433
_refine_ls_extinction_method none
_refine_ls_goodness_of_fit_ref 0.900
_refine_ls_hydrogen_treatment mixed
_refine_ls_matrix_type full
_refine_ls_number_parameters 367
_refine_ls_number_reflns 5484
_refine_ls_number_restraints 352
_refine_ls_restrained_S_all 0.902
_refine_ls_R_factor_all 0.1821
_refine_ls_R_factor_gt 0.0789
_refine_ls_shift/su_max 0.000
_refine_ls_shift/su_mean 0.000
_refine_ls_structure_factor_coef Fsqd
_refine_ls_weighting_details 'calc w=1/[\s^2^(Fo^2^)+(0.1082P)^2^+0.0000P] where P=(Fo^2^+2Fc^2^)/3'
_refine_ls_weighting_scheme calc
_refine_ls_wR_factor_gt 0.1835
_refine_ls_wR_factor_ref 0.2288
_reflns_number_gt 2211
_reflns_number_total 5484
_reflns_threshold_expression I>2\s(I)
_cod_data_source_file fg3285.cif
_cod_data_source_block Ie
_cod_database_code 2018749
_cod_database_fobs_code 2018749

loop_
_symmetry_equiv_pos_as_xyz
'x, y, z'
'-x+1/2, -y, z+1/2'
'-x, y+1/2, -z+1/2'
'x+1/2, -y+1/2, -z'
'-x, -y, -z'
'x-1/2, y, -z-1/2'
'x, -y-1/2, z-1/2'
'-x-1/2, y-1/2, z'

loop_
_atom_site_type_symbol
_atom_site_label
_atom_site_fract_x
_atom_site_fract_y
_atom_site_fract_z
_atom_site_U_iso_or_equiv
_atom_site_adp_type
_atom_site_calc_flag
_atom_site_refinement_flags
_atom_site_occupancy
_atom_site_symmetry_multiplicity
N N1A 0.2569(6) 0.0889(3) 0.06904(9) 0.0442(11) Uani d . 1 1
H H1A 0.2347 0.0766 0.0524 0.053 Uiso calc R 1 1
C C2A 0.3391(7) 0.1662(4) 0.07474(11) 0.0437(13) Uani d . 1 1
S S21A 0.3865(2) 0.23898(10) 0.05127(3) 0.0581(5) Uani d . 1 1
N N3A 0.3761(6) 0.1785(3) 0.10057(8) 0.0412(11) Uani d . 1 1
H H3A 0.4309 0.2275 0.1047 0.049 Uiso calc R 1 1
C C4A 0.3364(7) 0.1214(4) 0.12142(11) 0.0402(13) Uani d . 1 1
O O41A 0.3783(5) 0.1432(3) 0.14403(7) 0.0475(10) Uani d . 1 1
C C5A 0.2434(7) 0.0441(4) 0.11387(11) 0.0427(13) Uani d . 1 1
H H5A 0.2069 0.0032 0.1270 0.051 Uiso calc R 1 1
C C6A 0.2067(7) 0.0286(4) 0.08798(11) 0.0405(13) Uani d . 1 1
N N61A 0.1208(7) -0.0419(3) 0.07876(10) 0.0532(13) Uani d D 1 1
H H61A 0.121(8) -0.049(4) 0.0615(4) 0.064 Uiso d D 1 1
H H62A 0.070(7) -0.080(3) 0.0895(10) 0.064 Uiso d D 1 1
N N1B 0.6753(6) 0.3964(3) 0.18927(10) 0.0481(12) Uani d . 1 1
H H1B 0.7069 0.4094 0.2055 0.058 Uiso calc R 1 1
C C2B 0.6086(7) 0.3144(4) 0.18463(11) 0.0444(13) Uani d . 1 1
S S21B 0.5897(2) 0.23949(11) 0.20825(3) 0.0591(5) Uani d . 1 1
N N3B 0.5574(5) 0.2994(3) 0.15926(8) 0.0418(11) Uani d . 1 1
H H3B 0.5110 0.2478 0.1556 0.050 Uiso calc R 1 1
C C4B 0.5732(6) 0.3600(3) 0.13848(11) 0.0398(13) Uani d . 1 1
O O41B 0.5208(5) 0.3362(2) 0.11592(7) 0.0426(9) Uani d . 1 1
C C5B 0.6468(7) 0.4416(4) 0.14502(12) 0.0448(14) Uani d . 1 1
H H5B 0.6621 0.4846 0.1316 0.054 Uiso calc R 1 1
C C6B 0.6966(7) 0.4602(4) 0.17015(12) 0.0448(14) Uani d . 1 1
N N61B 0.7685(7) 0.5354(3) 0.17781(11) 0.0556(13) Uani d D 1 1
H H61B 0.759(8) 0.581(3) 0.1677(11) 0.067 Uiso d D 1 1
H H62B 0.790(8) 0.536(4) 0.1949(5) 0.067 Uiso d D 1 1
N N1X 0.2521(7) -0.0498(4) -0.01799(10) 0.0746(16) Uani d DU 1 1
C C11X 0.2067(11) -0.1403(5) -0.01255(16) 0.091(2) Uani d DU 1 1
H H11A 0.2092 -0.1505 0.0066 0.137 Uiso calc R 1 1
H H11B 0.2925 -0.1791 -0.0212 0.137 Uiso calc R 1 1
H H11C 0.0877 -0.1527 -0.0193 0.137 Uiso calc R 1 1
C C2X 0.2288(9) 0.0122(4) -0.00056(12) 0.0680(17) Uani d DU 1 1
O O21X 0.1797(6) 0.0030(3) 0.02255(8) 0.0659(12) Uani d DU 1 1
C C3X 0.2718(10) 0.1003(5) -0.01374(14) 0.087(2) Uani d DU 1 1
H H3X1 0.1634 0.1360 -0.0160 0.105 Uiso calc R 1 1
H H3X2 0.3582 0.1340 -0.0031 0.105 Uiso calc R 1 1
C C4X 0.3486(13) 0.0760(6) -0.03980(16) 0.114(3) Uani d DU 1 1
H H4X1 0.4791 0.0822 -0.0395 0.136 Uiso calc R 1 1
H H4X2 0.3005 0.1141 -0.0539 0.136 Uiso calc R 1 1
C C5X 0.2959(10) -0.0202(5) -0.04461(12) 0.086(2) Uani d DU 1 1
H H5X1 0.1925 -0.0245 -0.0566 0.104 Uiso calc R 1 1
H H5X2 0.3955 -0.0543 -0.0521 0.104 Uiso calc R 1 1
N N1Y 0.5231(9) 0.7566(5) 0.14098(19) 0.122(2) Uani d DU 1 1
C C11Y 0.4943(15) 0.7331(9) 0.1670(2) 0.154(4) Uani d DU 1 1
H H11D 0.3666 0.7298 0.1704 0.232 Uiso calc R 1 1
H H11E 0.5475 0.7770 0.1787 0.232 Uiso calc R 1 1
H H11F 0.5482 0.6756 0.1704 0.232 Uiso calc R 1 1
C C2Y 0.6165(8) 0.7070(4) 0.12516(17) 0.090(2) Uani d DU 1 1
O O21Y 0.7036(6) 0.6421(3) 0.13124(11) 0.0805(15) Uani d DU 1 1
C C3Y 0.6028(9) 0.7448(4) 0.09741(17) 0.118(3) Uani d DU 1 1
H H3Y1 0.5312 0.7068 0.0857 0.141 Uiso calc R 1 1
H H3Y2 0.7210 0.7542 0.0895 0.141 Uiso calc R 1 1
C C4Y 0.5082(12) 0.8327(5) 0.1032(2) 0.128(3) Uani d DU 1 1
H H4Y1 0.5933 0.8817 0.1012 0.154 Uiso calc R 1 1
H H4Y2 0.4112 0.8415 0.0903 0.154 Uiso calc R 1 1
C C5Y 0.4318(9) 0.8337(5) 0.1315(2) 0.134(4) Uani d DU 1 1
H H5Y1 0.4653 0.8873 0.1413 0.161 Uiso calc R 1 1
H H5Y2 0.3015 0.8265 0.1316 0.161 Uiso calc R 1 1
N N1Z 0.8015(9) 0.5399(5) 0.27500(11) 0.0921(19) Uani d DU 1 1
C C11Z 0.8688(13) 0.6228(5) 0.26735(16) 0.099(3) Uani d DU 1 1
H H11G 0.9895 0.6297 0.2742 0.149 Uiso calc R 1 1
H H11H 0.7932 0.6692 0.2746 0.149 Uiso calc R 1 1
H H11I 0.8702 0.6268 0.2480 0.149 Uiso calc R 1 1
C C2Z 0.7704(8) 0.4801(5) 0.25759(12) 0.0679(18) Uani d DU 1 1
O O21Z 0.7883(6) 0.4842(3) 0.23342(8) 0.0663(12) Uani d DU 1 1
C C3Z 0.7032(10) 0.3967(5) 0.27200(14) 0.095(2) Uani d DU 1 1
H H3Z1 0.5867 0.3779 0.2651 0.114 Uiso calc R 1 1
H H3Z2 0.7886 0.3477 0.2702 0.114 Uiso calc R 1 1
C C4Z 0.6893(12) 0.4262(7) 0.29980(16) 0.126(3) Uani d DU 1 1
H H4Z1 0.7571 0.3860 0.3114 0.151 Uiso calc R 1 1
H H4Z2 0.5639 0.4253 0.3055 0.151 Uiso calc R 1 1
C C5Z 0.7631(10) 0.5193(6) 0.30206(11) 0.093(2) Uani d DU 1 1
H H5Z1 0.6743 0.5601 0.3096 0.111 Uiso calc R 1 1
H H5Z2 0.8715 0.5208 0.3131 0.111 Uiso calc R 1 1

loop_
_atom_site_aniso_label
_atom_site_aniso_U_11
_atom_site_aniso_U_22
_atom_site_aniso_U_33
_atom_site_aniso_U_12
_atom_site_aniso_U_13
_atom_site_aniso_U_23
N1A 0.053(3) 0.040(3) 0.040(3) -0.004(2) -0.001(2) 0.001(2)
C2A 0.046(3) 0.036(3) 0.049(4) 0.001(2) 0.003(3) 0.001(3)
S21A 0.0850(11) 0.0438(9) 0.0457(9) -0.0086(9) 0.0079(8) 0.0058(7)
N3A 0.047(2) 0.033(2) 0.044(3) -0.002(2) 0.005(2) -0.002(2)
C4A 0.040(3) 0.041(3) 0.039(3) 0.001(2) 0.003(2) 0.003(3)
O41A 0.054(2) 0.051(2) 0.038(2) -0.0054(19) 0.0027(18) 0.0009(18)
C5A 0.045(3) 0.036(3) 0.046(3) -0.003(3) 0.004(3) 0.001(3)
C6A 0.040(3) 0.037(3) 0.045(3) -0.003(2) 0.001(2) -0.004(3)
N61A 0.065(3) 0.045(3) 0.050(3) -0.014(3) -0.002(3) 0.003(3)
N1B 0.048(3) 0.051(3) 0.046(3) 0.008(2) -0.002(2) -0.005(2)
C2B 0.043(3) 0.045(4) 0.045(3) 0.007(3) 0.005(3) -0.001(3)
S21B 0.0776(10) 0.0545(10) 0.0452(9) 0.0033(9) 0.0018(8) 0.0046(8)
N3B 0.045(2) 0.040(3) 0.040(3) -0.003(2) -0.001(2) -0.003(2)
C4B 0.036(3) 0.037(3) 0.047(3) 0.006(2) 0.002(2) 0.001(3)
O41B 0.053(2) 0.039(2) 0.035(2) -0.0019(17) -0.0012(17) -0.0010(17)
C5B 0.047(3) 0.040(3) 0.048(3) 0.003(3) 0.002(3) 0.001(3)
C6B 0.043(3) 0.038(3) 0.054(4) 0.005(3) -0.003(3) 0.002(3)
N61B 0.070(3) 0.037(3) 0.059(4) 0.003(3) -0.015(3) -0.003(3)
N1X 0.077(4) 0.097(4) 0.050(3) 0.012(3) 0.012(3) 0.008(3)
C11X 0.115(6) 0.080(5) 0.079(5) 0.003(5) 0.010(5) -0.004(4)
C2X 0.065(4) 0.086(5) 0.052(4) 0.005(4) 0.002(3) 0.001(3)
O21X 0.090(3) 0.066(3) 0.042(2) -0.012(2) -0.001(2) -0.002(2)
C3X 0.086(5) 0.095(5) 0.081(5) -0.001(4) -0.004(4) 0.026(4)
C4X 0.117(7) 0.127(7) 0.097(6) 0.014(6) 0.020(5) 0.051(5)
C5X 0.090(5) 0.122(6) 0.047(4) 0.034(5) 0.017(4) 0.019(4)
N1Y 0.069(4) 0.069(5) 0.230(7) -0.005(3) -0.055(5) 0.007(5)
C11Y 0.100(7) 0.161(12) 0.203(9) 0.022(8) 0.008(9) -0.014(8)
C2Y 0.045(4) 0.046(4) 0.178(7) -0.014(3) -0.033(4) -0.018(4)
O21Y 0.070(3) 0.050(3) 0.121(4) -0.002(2) -0.027(3) 0.009(3)
C3Y 0.068(4) 0.051(4) 0.234(7) -0.026(3) -0.096(5) 0.054(5)
C4Y 0.083(6) 0.081(6) 0.221(9) 0.005(5) -0.078(6) 0.012(7)
C5Y 0.040(4) 0.064(5) 0.298(11) -0.001(3) -0.032(6) 0.028(7)
N1Z 0.089(4) 0.128(5) 0.059(4) 0.030(4) -0.005(3) 0.000(4)
C11Z 0.128(7) 0.096(6) 0.074(5) 0.004(5) -0.010(5) -0.005(5)
C2Z 0.051(4) 0.094(5) 0.058(4) 0.020(3) -0.017(3) -0.018(3)
O21Z 0.092(3) 0.064(3) 0.043(2) -0.002(2) -0.004(2) -0.006(2)
C3Z 0.062(4) 0.155(6) 0.069(5) 0.035(4) 0.003(4) 0.037(4)
C4Z 0.087(6) 0.188(9) 0.102(6) 0.031(6) 0.012(5) 0.042(6)
C5Z 0.062(4) 0.178(8) 0.039(3) 0.045(5) -0.004(3) 0.002(4)

loop_
_atom_type_symbol
_atom_type_description
_atom_type_scat_dispersion_real
_atom_type_scat_dispersion_imag
_atom_type_scat_source
C C 0.0033 0.0016 'International Tables Vol C Tables 4.2.6.8 and 6.1.1.4'
H H 0.0000 0.0000 'International Tables Vol C Tables 4.2.6.8 and 6.1.1.4'
N N 0.0061 0.0033 'International Tables Vol C Tables 4.2.6.8 and 6.1.1.4'
O O 0.0106 0.0060 'International Tables Vol C Tables 4.2.6.8 and 6.1.1.4'
S S 0.1246 0.1234 'International Tables Vol C Tables 4.2.6.8 and 6.1.1.4'

loop_
_geom_angle_atom_site_label_1
_geom_angle_atom_site_label_2
_geom_angle_atom_site_label_3
_geom_angle
C2A N1A C6A 123.6(5)
C2A N1A H1A 118.2
C6A N1A H1A 118.2
N3A C2A N1A 114.8(5)
N3A C2A S21A 123.7(4)
N1A C2A S21A 121.5(4)
C2A N3A C4A 126.9(5)
C2A N3A H3A 116.6
C4A N3A H3A 116.6
O41A C4A N3A 118.6(5)
O41A C4A C5A 126.7(5)
N3A C4A C5A 114.7(5)
C6A C5A C4A 120.2(5)
C6A C5A H5A 119.9
C4A C5A H5A 119.9
N61A C6A C5A 125.0(5)
N61A C6A N1A 115.1(5)
C5A C6A N1A 119.9(5)
C6A N61A H61A 116(4)
C6A N61A H62A 121(4)
H61A N61A H62A 122(6)
C2B N1B C6B 124.5(5)
C2B N1B H1B 117.8
C6B N1B H1B 117.8
N3B C2B N1B 114.8(5)
N3B C2B S21B 122.7(4)
N1B C2B S21B 122.4(4)
C2B N3B C4B 124.9(5)
C2B N3B H3B 117.5
C4B N3B H3B 117.5
O41B C4B C5B 126.3(5)
O41B C4B N3B 117.5(5)
C5B C4B N3B 116.1(5)
C6B C5B C4B 121.1(5)
C6B C5B H5B 119.4
C4B C5B H5B 119.4
N61B C6B C5B 124.6(6)
N61B C6B N1B 116.8(5)
C5B C6B N1B 118.5(5)
C6B N61B H61B 119(4)
C6B N61B H62B 111(4)
H61B N61B H62B 126(6)
C2X N1X C11X 122.0(6)
C2X N1X C5X 115.5(6)
C11X N1X C5X 121.6(6)
N1X C11X H11A 109.5
N1X C11X H11B 109.5
H11A C11X H11B 109.5
N1X C11X H11C 109.5
H11A C11X H11C 109.5
H11B C11X H11C 109.5
O21X C2X N1X 126.8(6)
O21X C2X C3X 125.1(6)
N1X C2X C3X 108.1(5)
C4X C3X C2X 104.5(6)
C4X C3X H3X1 110.9
C2X C3X H3X1 110.9
C4X C3X H3X2 110.9
C2X C3X H3X2 110.9
H3X1 C3X H3X2 108.9
C3X C4X C5X 106.1(6)
C3X C4X H4X1 110.5
C5X C4X H4X1 110.5
C3X C4X H4X2 110.5
C5X C4X H4X2 110.5
H4X1 C4X H4X2 108.7
N1X C5X C4X 102.0(6)
N1X C5X H5X1 111.4
C4X C5X H5X1 111.4
N1X C5X H5X2 111.4
C4X C5X H5X2 111.4
H5X1 C5X H5X2 109.2
C2Y N1Y C11Y 121.2(8)
C2Y N1Y C5Y 121.5(8)
C11Y N1Y C5Y 117.0(9)
N1Y C11Y H11D 109.5
N1Y C11Y H11E 109.5
H11D C11Y H11E 109.5
N1Y C11Y H11F 109.5
H11D C11Y H11F 109.5
H11E C11Y H11F 109.5
O21Y C2Y N1Y 127.0(8)
O21Y C2Y C3Y 125.0(7)
N1Y C2Y C3Y 108.0(7)
C2Y C3Y C4Y 100.6(7)
C2Y C3Y H3Y1 111.7
C4Y C3Y H3Y1 111.7
C2Y C3Y H3Y2 111.7
C4Y C3Y H3Y2 111.7
H3Y1 C3Y H3Y2 109.4
C5Y C4Y C3Y 111.0(7)
C5Y C4Y H4Y1 109.4
C3Y C4Y H4Y1 109.4
C5Y C4Y H4Y2 109.4
C3Y C4Y H4Y2 109.4
H4Y1 C4Y H4Y2 108.0
N1Y C5Y C4Y 97.1(7)
N1Y C5Y H5Y1 112.3
C4Y C5Y H5Y1 112.3
N1Y C5Y H5Y2 112.3
C4Y C5Y H5Y2 112.3
H5Y1 C5Y H5Y2 109.9
C2Z N1Z C11Z 120.6(6)
C2Z N1Z C5Z 117.4(7)
C11Z N1Z C5Z 122.0(7)
N1Z C11Z H11G 109.5
N1Z C11Z H11H 109.5
H11G C11Z H11H 109.5
N1Z C11Z H11I 109.5
H11G C11Z H11I 109.5
H11H C11Z H11I 109.5
O21Z C2Z N1Z 128.5(7)
O21Z C2Z C3Z 123.0(6)
N1Z C2Z C3Z 108.5(6)
C4Z C3Z C2Z 102.8(7)
C4Z C3Z H3Z1 111.2
C2Z C3Z H3Z1 111.2
C4Z C3Z H3Z2 111.2
C2Z C3Z H3Z2 111.2
H3Z1 C3Z H3Z2 109.1
C3Z C4Z C5Z 109.1(7)
C3Z C4Z H4Z1 109.9
C5Z C4Z H4Z1 109.9
C3Z C4Z H4Z2 109.9
C5Z C4Z H4Z2 109.9
H4Z1 C4Z H4Z2 108.3
N1Z C5Z C4Z 101.9(6)
N1Z C5Z H5Z1 111.4
C4Z C5Z H5Z1 111.4
N1Z C5Z H5Z2 111.4
C4Z C5Z H5Z2 111.4
H5Z1 C5Z H5Z2 109.3

loop_
_geom_bond_atom_site_label_1
_geom_bond_atom_site_label_2
_geom_bond_distance
N1A C2A 1.363(7)
N1A C6A 1.380(7)
N1A H1A 0.8800
C2A N3A 1.349(7)
C2A S21A 1.663(6)
N3A C4A 1.399(7)
N3A H3A 0.8800
C4A O41A 1.233(6)
C4A C5A 1.424(8)
C5A C6A 1.360(8)
C5A H5A 0.9500
C6A N61A 1.339(7)
N61A H61A 0.88(2)
N61A H62A 0.88(2)
N1B C2B 1.368(7)
N1B C6B 1.381(7)
N1B H1B 0.8800
C2B N3B 1.360(7)
C2B S21B 1.658(6)
N3B C4B 1.404(7)
N3B H3B 0.8800
C4B O41B 1.262(6)
C4B C5B 1.402(8)
C5B C6B 1.356(8)
C5B H5B 0.9500
C6B N61B 1.325(8)
N61B H61B 0.87(2)
N61B H62B 0.88(2)
N1X C2X 1.305(7)
N1X C11X 1.447(7)
N1X C5X 1.459(6)
C11X H11A 0.9800
C11X H11B 0.9800
C11X H11C 0.9800
C2X O21X 1.235(6)
C2X C3X 1.533(7)
C3X C4X 1.487(8)
C3X H3X1 0.9900
C3X H3X2 0.9900
C4X C5X 1.537(8)
C4X H4X1 0.9900
C4X H4X2 0.9900
C5X H5X1 0.9900
C5X H5X2 0.9900
N1Y C2Y 1.307(7)
N1Y C11Y 1.381(8)
N1Y C5Y 1.445(7)
C11Y H11D 0.9800
C11Y H11E 0.9800
C11Y H11F 0.9800
C2Y O21Y 1.227(6)
C2Y C3Y 1.521(8)
C3Y C4Y 1.546(8)
C3Y H3Y1 0.9900
C3Y H3Y2 0.9900
C4Y C5Y 1.540(8)
C4Y H4Y1 0.9900
C4Y H4Y2 0.9900
C5Y H5Y1 0.9900
C5Y H5Y2 0.9900
N1Z C2Z 1.289(7)
N1Z C11Z 1.415(7)
N1Z C5Z 1.435(7)
C11Z H11G 0.9800
C11Z H11H 0.9800
C11Z H11I 0.9800
C2Z O21Z 1.232(6)
C2Z C3Z 1.549(7)
C3Z C4Z 1.480(8)
C3Z H3Z1 0.9900
C3Z H3Z2 0.9900
C4Z C5Z 1.528(8)
C4Z H4Z1 0.9900
C4Z H4Z2 0.9900
C5Z H5Z1 0.9900
C5Z H5Z2 0.9900

loop_
_geom_hbond_atom_site_label_D
_geom_hbond_atom_site_label_H
_geom_hbond_atom_site_label_A
_geom_hbond_site_symmetry_A
_geom_hbond_distance_DH
_geom_hbond_distance_HA
_geom_hbond_distance_DA
_geom_hbond_angle_DHA
N1B H1B O21Z . 0.88 1.91 2.740(6) 155.6
N3B H3B O41A . 0.88 1.97 2.843(6) 170.7
N61B H61B O21Y . 0.87(2) 2.11(4) 2.904(7) 152(6)
N61B H62B O21Z . 0.88(2) 2.10(3) 2.924(7) 155(6)
N1A H1A O21X . 0.88 1.92 2.753(6) 156.3
N3A H3A O41B . 0.88 1.88 2.751(6) 172.6
N61A H61A O21X . 0.88(2) 2.17(4) 2.959(6) 149(6)
N61A H62A O41B 8_655 0.88(2) 1.97(2) 2.851(6) 174(6)

loop_
_geom_torsion_atom_site_label_1
_geom_torsion_atom_site_label_2
_geom_torsion_atom_site_label_3
_geom_torsion_atom_site_label_4
_geom_torsion
C6A N1A C2A N3A 3.0(7)
C6A N1A C2A S21A -176.5(4)
N1A C2A N3A C4A -1.1(7)
S21A C2A N3A C4A 178.3(4)
C2A N3A C4A O41A -179.3(5)
C2A N3A C4A C5A -1.6(7)
O41A C4A C5A C6A -179.8(5)
N3A C4A C5A C6A 2.8(7)
C4A C5A C6A N61A 179.8(5)
C4A C5A C6A N1A -1.2(8)
C2A N1A C6A N61A 177.2(5)
C2A N1A C6A C5A -1.9(8)
C6B N1B C2B N3B -1.9(7)
C6B N1B C2B S21B 178.7(4)
N1B C2B N3B C4B 1.7(7)
S21B C2B N3B C4B -178.9(4)
C2B N3B C4B O41B 179.5(4)
C2B N3B C4B C5B -0.3(7)
O41B C4B C5B C6B 179.2(5)
N3B C4B C5B C6B -1.0(7)
C4B C5B C6B N61B 179.3(5)
C4B C5B C6B N1B 0.8(8)
C2B N1B C6B N61B -177.9(5)
C2B N1B C6B C5B 0.7(8)
C11X N1X C2X O21X 5.4(12)
C5X N1X C2X O21X 174.8(7)
C11X N1X C2X C3X -174.1(7)
C5X N1X C2X C3X -4.8(9)
O21X C2X C3X C4X 172.1(7)
N1X C2X C3X C4X -8.4(8)
C2X C3X C4X C5X 17.1(9)
C2X N1X C5X C4X 15.2(9)
C11X N1X C5X C4X -175.3(7)
C3X C4X C5X N1X -19.2(9)
C11Y N1Y C2Y O21Y -8.5(13)
C5Y N1Y C2Y O21Y 177.4(7)
C11Y N1Y C2Y C3Y 172.7(9)
C5Y N1Y C2Y C3Y -1.3(9)
O21Y C2Y C3Y C4Y -169.9(6)
N1Y C2Y C3Y C4Y 8.9(7)
C2Y C3Y C4Y C5Y -13.5(8)
C2Y N1Y C5Y C4Y -7.0(9)
C11Y N1Y C5Y C4Y 178.8(9)
C3Y C4Y C5Y N1Y 12.4(9)
C11Z N1Z C2Z O21Z -1.5(12)
C5Z N1Z C2Z O21Z 177.7(6)
C11Z N1Z C2Z C3Z 178.5(7)
C5Z N1Z C2Z C3Z -2.4(8)
O21Z C2Z C3Z C4Z -175.1(7)
N1Z C2Z C3Z C4Z 4.9(8)
C2Z C3Z C4Z C5Z -5.6(9)
C2Z N1Z C5Z C4Z -1.2(9)
C11Z N1Z C5Z C4Z 178.0(8)
C3Z C4Z C5Z N1Z 4.4(9)
